data_7043120
loop_
_publ_author_name
'Zhang, Qiurui'
'Zhang, Wenjuan'
'Rajendran, Natesan Mannangatti'
'Liang, Tongling'
'Sun, Wen Hua'

_publ_section_title
;
 Thermo-enhanced ring-opening polymerization of \e-caprolactone: The
 synthesis, characterization and catalytic behavior of aluminum
 hydroquinolin-8-olates
;
_journal_name_full 'Dalton Trans.'
_journal_paper_doi 10.1039/C7DT01720K
_journal_year 2017
_chemical_formula_moiety 'C22 H32 Al2 N2 O2'
_chemical_formula_sum 'C22 H32 Al2 N2 O2'
_chemical_formula_weight 410.46
_chemical_name_systematic
;
 ? 
;
_space_group_crystal_system monoclinic
_space_group_IT_number 12
_space_group_name_Hall '-C 2y'
_space_group_name_H-M_alt 'C 1 2/m 1'
_symmetry_space_group_name_Hall '-C 2y'
_symmetry_space_group_name_H-M 'C 1 2/m 1'
_atom_sites_solution_hydrogens geom
_atom_sites_solution_primary direct
_atom_sites_solution_secondary difmap
_audit_creation_date 2016-06-16
_audit_creation_method
;
Olex2 1.2
(compiled 2016.02.19 svn.r3266 for OlexSys, GUI svn.r5155)
;
_audit_update_record
;
2017-04-01 deposited with the CCDC.
2017-05-25 downloaded from the CCDC.
;
_cell_angle_alpha 90.00
_cell_angle_beta 116.14(3)
_cell_angle_gamma 90.00
_cell_formula_units_Z 2
_cell_length_a 16.670(3)
_cell_length_b 8.2200(16)
_cell_length_c 9.0500(18)
_cell_measurement_reflns_used 1938
_cell_measurement_temperature 173.1500
_cell_measurement_theta_max 27.4596
_cell_measurement_theta_min 2.7628
_cell_volume 1113.3(5)
_computing_cell_refinement 'CrystalClear (Rigaku Inc., 2007)'
_computing_data_collection 'CrystalClear (Rigaku Inc., 2007)'
_computing_data_reduction 'CrystalClear (Rigaku Inc., 2007)'
_computing_molecular_graphics 'Olex2 (Dolomanov et al., 2009)'
_computing_publication_material 'Olex2 (Dolomanov et al., 2009)'
_computing_structure_refinement 'ShelXL (Sheldrick, 2015)'
_computing_structure_solution
;
????
;
_diffrn_ambient_temperature 173.1500
_diffrn_detector_area_resol_mean 28.5714
_diffrn_measured_fraction_theta_full 0.934
_diffrn_measured_fraction_theta_max 0.937
_diffrn_measurement_details
;
scan:
    Number of images: 360
               Slice: -110.0000 - 70.0000
         Image width: 0.5000
            Exp time: 3.0000
       Rotation axis: Omega
               Omega: 0.0000
                 Chi: 45.0000
                 Phi: 270.0000
                 XTD: 44.9825
              2theta: -20.2715
scan:
    Number of images: 356
               Slice: -110.0000 - 68.0000
         Image width: 0.5000
            Exp time: 3.0000
       Rotation axis: Omega
               Omega: 0.0000
                 Chi: 45.0000
                 Phi: 0.0000
                 XTD: 44.9825
              2theta: -20.2715
scan:
    Number of images: 150
               Slice: -110.0000 - -35.0000
         Image width: 0.5000
            Exp time: 3.0000
       Rotation axis: Omega
               Omega: 0.0000
                 Chi: 45.0000
                 Phi: 90.0000
                 XTD: 44.9825
              2theta: -20.2715
;
_diffrn_measurement_device
;
Saturn724+ (2x2 bin mode)
;
_diffrn_measurement_device_details
;
AFC10: Fixed Chi 2 circle
;
_diffrn_measurement_method dtprofit.ref
_diffrn_orient_matrix_type d*Trek
_diffrn_orient_matrix_UB_11 -0.0489
_diffrn_orient_matrix_UB_12 -0.0446
_diffrn_orient_matrix_UB_13 -0.0109
_diffrn_orient_matrix_UB_21 0.0735
_diffrn_orient_matrix_UB_22 -0.0897
_diffrn_orient_matrix_UB_23 0.0365
_diffrn_orient_matrix_UB_31 -0.0757
_diffrn_orient_matrix_UB_32 -0.0235
_diffrn_orient_matrix_UB_33 0.0948
_diffrn_radiation_detector CCD
_diffrn_radiation_monochromator Confocal
_diffrn_radiation_type MoK\a
_diffrn_radiation_wavelength 0.71073
_diffrn_reflns_av_R_equivalents 0.0362
_diffrn_reflns_av_unetI/netI 0.0268
_diffrn_reflns_limit_h_max 21
_diffrn_reflns_limit_h_min -17
_diffrn_reflns_limit_k_max 10
_diffrn_reflns_limit_k_min -10
_diffrn_reflns_limit_l_max 11
_diffrn_reflns_limit_l_min -11
_diffrn_reflns_number 4852
_diffrn_reflns_theta_full 26.00
_diffrn_reflns_theta_max 27.47
_diffrn_reflns_theta_min 2.72
_diffrn_source 'Rotating Anode'
_diffrn_source_current 24.0000
_diffrn_source_power 1.2000
_diffrn_source_voltage 50.0000
_exptl_absorpt_coefficient_mu 0.150
_exptl_absorpt_correction_T_max 1.0000
_exptl_absorpt_correction_T_min 0.4389
_exptl_absorpt_correction_type multi-scan
_exptl_crystal_colour Colorless
_exptl_crystal_density_diffrn 1.224
_exptl_crystal_density_method 'not measured'
_exptl_crystal_description block
_exptl_crystal_F_000 440
_refine_diff_density_max 0.702
_refine_diff_density_min -0.348
_refine_diff_density_rms 0.064
_refine_ls_extinction_method none
_refine_ls_goodness_of_fit_ref 1.127
_refine_ls_hydrogen_treatment constr
_refine_ls_matrix_type full
_refine_ls_number_parameters 86
_refine_ls_number_reflns 1274
_refine_ls_number_restraints 0
_refine_ls_restrained_S_all 1.127
_refine_ls_R_factor_all 0.0588
_refine_ls_R_factor_gt 0.0578
_refine_ls_shift/su_max 0.000
_refine_ls_shift/su_mean 0.000
_refine_ls_structure_factor_coef Fsqd
_refine_ls_weighting_details 'calc w=1/[\s^2^(Fo^2^)+(0.0928P)^2^+1.0769P] where P=(Fo^2^+2Fc^2^)/3'
_refine_ls_weighting_scheme calc
_refine_ls_wR_factor_gt 0.1592
_refine_ls_wR_factor_ref 0.1612
_reflns_number_gt 1256
_reflns_number_total 1274
_reflns_threshold_expression >2sigma(I)
_cod_data_source_file c7dt01720k2.cif
_cod_data_source_block C1
_cod_original_cell_volume 1113.3(4)
_cod_database_code 7043120
_diffrn_number_total 1317
_olex2_refinement_description
;
1. Fixed Uiso
 At 1.2 times of:
  All C(H) groups, All C(H,H) groups
 At 1.5 times of:
  All C(H,H,H) groups
2. Others
 Fixed Sof: H5A(0.5) H5B(0.5) H7B(0.5) H7A(0.5) H6B(0.5) H6A(0.5) C8(0.5)
 H8(0.5)
3.a Riding coordinates:
 C7(H7B,H7A), C8(H8)
3.b Secondary CH2 refined with riding coordinates:
 C5(H5A,H5B), C6(H6B,H6A)
3.c Aromatic/amide H refined with riding coordinates:
 C3(H3), C2(H2), C1(H1)
3.d Idealised Me refined as rotating group:
 C10(H10A,H10B,H10C)
;
_olex2_submission_special_instructions 'No special instructions were received'

loop_
_space_group_symop_id
_space_group_symop_operation_xyz
1 'x, y, z'
2 '-x, y, -z'
3 'x+1/2, y+1/2, z'
4 '-x+1/2, y+1/2, -z'
5 '-x, -y, -z'
6 'x, -y, z'
7 '-x+1/2, -y+1/2, -z'
8 'x+1/2, -y+1/2, z'

loop_
_atom_site_label
_atom_site_type_symbol
_atom_site_fract_x
_atom_site_fract_y
_atom_site_fract_z
_atom_site_U_iso_or_equiv
_atom_site_adp_type
_atom_site_occupancy
_atom_site_calc_flag
_atom_site_site_symmetry_order
_atom_site_refinement_flags_posn
_atom_site_refinement_flags_adp
_atom_site_refinement_flags_occupancy
Al1 Al 0.07222(5) 0.0000 0.67503(8) 0.0268(3) Uani 1 d 2 S T P
O1 O 0.05687(11) 0.0000 0.4587(2) 0.0295(4) Uani 1 d 2 S T P
N1 N 0.20784(15) 0.0000 0.7095(3) 0.0358(5) Uani 1 d 2 S T P
C3 C 0.37207(18) 0.0000 0.7059(4) 0.0382(6) Uani 1 d 2 S T P
H3 H 0.4278 0.0000 0.7054 0.046 Uiso 1 calc 2 RS T P
C4 C 0.29438(17) 0.0000 0.5561(4) 0.0332(6) Uani 1 d 2 S T P
C2 C 0.36677(19) 0.0000 0.8551(4) 0.0408(7) Uani 1 d 2 S T P
H2 H 0.4182 0.0000 0.9545 0.049 Uiso 1 calc 2 RS T P
C9 C 0.21364(19) 0.0000 0.5664(4) 0.0431(7) Uani 1 d 2 S T P
C1 C 0.28320(18) 0.0000 0.8518(4) 0.0372(6) Uani 1 d 2 S T P
H1 H 0.2788 0.0000 0.9507 0.045 Uiso 1 calc 2 RS T P
C10 C 0.08418(14) 0.2085(3) 0.7926(3) 0.0413(5) Uani 1 d 1 . . .
H10A H 0.1455 0.2245 0.8698 0.062 Uiso 1 calc 1 GR . .
H10B H 0.0477 0.2057 0.8502 0.062 Uiso 1 calc 1 GR . .
H10C H 0.0651 0.2962 0.7146 0.062 Uiso 1 calc 1 GR . .
C5 C 0.2954(2) 0.0000 0.3921(4) 0.0457(7) Uani 1 d 2 S T P
H5A H 0.3281 -0.0951 0.3856 0.055 Uiso 0.50 calc 1 R . .
H5B H 0.3281 0.0951 0.3856 0.055 Uiso 0.50 calc 1 R . .
C7 C 0.1260(2) 0.0000 0.2677(4) 0.0712(14) Uani 1 d 2 S T P
H7B H 0.1029 -0.1089 0.2464 0.085 Uiso 0.50 d 1 R . .
H7A H 0.0836 0.0671 0.1821 0.085 Uiso 0.50 d 1 R . .
C6 C 0.2062(3) 0.0000 0.2457(5) 0.0811(16) Uani 1 d 2 S T P
H6B H 0.2039 0.0948 0.1802 0.097 Uiso 0.50 calc 1 R . .
H6A H 0.2039 -0.0948 0.1802 0.097 Uiso 0.50 calc 1 R . .
C8 C 0.1246(2) 0.0494(4) 0.4163(4) 0.0293(7) Uani 0.50 d 1 . . .
H8 H 0.1233 0.1662 0.4145 0.035 Uiso 0.50 d 1 R . .

loop_
_atom_site_aniso_label
_atom_site_aniso_U_11
_atom_site_aniso_U_22
_atom_site_aniso_U_33
_atom_site_aniso_U_23
_atom_site_aniso_U_13
_atom_site_aniso_U_12
Al1 0.0281(4) 0.0322(4) 0.0227(4) 0.000 0.0136(3) 0.000
O1 0.0277(8) 0.0396(10) 0.0253(8) 0.000 0.0155(7) 0.000
N1 0.0304(11) 0.0499(13) 0.0294(11) 0.000 0.0153(9) 0.000
C3 0.0286(12) 0.0378(13) 0.0518(17) 0.000 0.0209(12) 0.000
C4 0.0326(13) 0.0317(12) 0.0416(14) 0.000 0.0223(11) 0.000
C2 0.0313(13) 0.0456(15) 0.0411(15) 0.000 0.0121(11) 0.000
C9 0.0317(14) 0.070(2) 0.0329(14) 0.000 0.0188(11) 0.000
C1 0.0336(13) 0.0437(14) 0.0323(13) 0.000 0.0126(11) 0.000
C10 0.0443(10) 0.0429(10) 0.0431(10) -0.0135(8) 0.0251(8) -0.0076(8)
C5 0.0429(15) 0.0590(18) 0.0522(18) 0.000 0.0364(14) 0.000
C7 0.0388(17) 0.149(4) 0.0315(15) 0.000 0.0209(13) 0.000
C6 0.0498(19) 0.169(5) 0.0386(17) 0.000 0.0327(16) 0.000
C8 0.0290(15) 0.0329(17) 0.0304(16) 0.0020(11) 0.0171(13) -0.0008(11)

loop_
_atom_type_symbol
_atom_type_description
_atom_type_scat_dispersion_real
_atom_type_scat_dispersion_imag
_atom_type_scat_source
C C 0.0033 0.0016 'International Tables Vol C Tables 4.2.6.8 and 6.1.1.4'
H H 0.0000 0.0000 'International Tables Vol C Tables 4.2.6.8 and 6.1.1.4'
Al Al 0.0645 0.0514 'International Tables Vol C Tables 4.2.6.8 and 6.1.1.4'
N N 0.0061 0.0033 'International Tables Vol C Tables 4.2.6.8 and 6.1.1.4'
O O 0.0106 0.0060 'International Tables Vol C Tables 4.2.6.8 and 6.1.1.4'

loop_
_geom_angle_atom_site_label_1
_geom_angle_atom_site_label_2
_geom_angle_atom_site_label_3
_geom_angle
_geom_angle_site_symmetry_1
_geom_angle_site_symmetry_3
O1 Al1 O1 75.18(9) . 5_556
O1 Al1 N1 153.65(9) 5_556 .
O1 Al1 N1 78.47(9) . .
O1 Al1 C10 120.01(7) . 6
O1 Al1 C10 98.96(7) 5_556 6
O1 Al1 C10 98.96(7) 5_556 .
O1 Al1 C10 120.01(7) . .
C10 Al1 N1 94.11(7) 6 .
C10 Al1 N1 94.11(7) . .
C10 Al1 C10 119.87(14) . 6
Al1 O1 Al1 104.82(9) . 5_556
C8 O1 Al1 122.25(18) 6 .
C8 O1 Al1 122.25(18) . .
C8 O1 Al1 129.17(18) . 5_556
C8 O1 Al1 129.17(18) 6 5_556
C8 O1 C8 33.7(3) . 6
C9 N1 Al1 112.33(19) . .
C9 N1 C1 119.3(2) . .
C1 N1 Al1 128.3(2) . .
C4 C3 H3 119.6 . .
C2 C3 H3 119.6 . .
C2 C3 C4 120.7(2) . .
C3 C4 C5 123.5(2) . .
C9 C4 C3 116.4(3) . .
C9 C4 C5 120.1(3) . .
C3 C2 H2 120.9 . .
C1 C2 C3 118.3(3) . .
C1 C2 H2 120.9 . .
N1 C9 C4 123.3(3) . .
N1 C9 C8 113.3(2) . 6
N1 C9 C8 113.3(2) . .
C4 C9 C8 121.3(3) . .
C4 C9 C8 121.3(3) . 6
C8 C9 C8 30.2(3) 6 .
N1 C1 C2 121.9(3) . .
N1 C1 H1 119.0 . .
C2 C1 H1 119.0 . .
Al1 C10 H10A 109.5 . .
Al1 C10 H10B 109.5 . .
Al1 C10 H10C 109.5 . .
H10A C10 H10B 109.5 . .
H10A C10 H10C 109.5 . .
H10B C10 H10C 109.5 . .
C4 C5 H5A 108.3 . .
C4 C5 H5B 108.3 . .
C4 C5 C6 116.1(2) . .
H5A C5 H5B 107.4 . .
C6 C5 H5A 108.3 . .
C6 C5 H5B 108.3 . .
H7B C7 H7A 106.6 . .
C6 C7 H7B 106.7 . .
C6 C7 H7A 106.7 . .
C8 C7 H7B 106.6 . .
C8 C7 H7B 75.5 6 .
C8 C7 H7A 128.1 6 .
C8 C7 H7A 106.7 . .
C8 C7 C6 122.6(3) 6 .
C8 C7 C6 122.6(3) . .
C8 C7 C8 33.4(3) 6 .
C5 C6 H6B 107.3 . .
C5 C6 H6A 107.3 . .
C7 C6 C5 120.1(3) . .
C7 C6 H6B 107.3 . .
C7 C6 H6A 107.3 . .
H6B C6 H6A 106.9 . .
O1 C8 C9 105.0(2) . .
O1 C8 C7 121.9(3) . .
O1 C8 H8 106.3 . .
C9 C8 H8 106.3 . .
C7 C8 C9 110.2(3) . .
C7 C8 H8 106.3 . .
C8 C8 O1 73.17(14) 6 .
C8 C8 C9 74.91(13) 6 .
C8 C8 C7 73.31(15) 6 .
C8 C8 H8 178.8 6 .

loop_
_geom_bond_atom_site_label_1
_geom_bond_atom_site_label_2
_geom_bond_distance
_geom_bond_site_symmetry_2
Al1 O1 1.8596(19) .
Al1 O1 1.949(2) 5_556
Al1 N1 2.142(2) .
Al1 C10 1.980(2) .
Al1 C10 1.980(2) 6
O1 Al1 1.949(2) 5_556
O1 C8 1.403(4) .
O1 C8 1.403(4) 6
N1 C9 1.341(4) .
N1 C1 1.346(4) .
C3 H3 0.9300 .
C3 C4 1.402(4) .
C3 C2 1.392(4) .
C4 C9 1.389(4) .
C4 C5 1.492(4) .
C2 H2 0.9300 .
C2 C1 1.380(4) .
C9 C8 1.561(4) .
C9 C8 1.561(4) 6
C1 H1 0.9300 .
C10 H10A 0.9600 .
C10 H10B 0.9600 .
C10 H10C 0.9600 .
C5 H5A 0.9700 .
C5 H5B 0.9700 .
C5 C6 1.493(5) .
C7 H7B 0.9600 .
C7 H7A 0.9600 .
C7 C6 1.435(5) .
C7 C8 1.415(5) .
C7 C8 1.415(5) 6
C6 H6B 0.9700 .
C6 H6A 0.9700 .
C8 C8 0.813(7) 6
C8 H8 0.9600 .

loop_
_geom_torsion_atom_site_label_1
_geom_torsion_atom_site_label_2
_geom_torsion_atom_site_label_3
_geom_torsion_atom_site_label_4
_geom_torsion
_geom_torsion_site_symmetry_1
_geom_torsion_site_symmetry_4
Al1 O1 C8 C9 -173.02(9) 5_556 .
Al1 O1 C8 C9 32.3(3) . .
Al1 O1 C8 C7 -47.1(4) 5_556 .
Al1 O1 C8 C7 158.2(2) . .
Al1 O1 C8 C8 101.01(12) . 6
Al1 O1 C8 C8 -104.28(15) 5_556 6
Al1 N1 C9 C4 180.0 . .
Al1 N1 C9 C8 -16.46(15) . 6
Al1 N1 C9 C8 16.46(15) . .
Al1 N1 C1 C2 180.0 . .
O1 Al1 O1 Al1 0.0 5_556 5_556
O1 Al1 O1 C8 -159.97(17) 5_556 6
O1 Al1 O1 C8 159.97(17) 5_556 .
O1 Al1 N1 C9 0.000(1) 5_556 .
O1 Al1 N1 C9 0.0 . .
O1 Al1 N1 C1 180.000(1) 5_556 .
O1 Al1 N1 C1 180.0 . .
N1 Al1 O1 Al1 180.0 . 5_556
N1 Al1 O1 C8 -20.03(17) . .
N1 Al1 O1 C8 20.03(17) . 6
N1 C9 C8 O1 -29.2(2) . .
N1 C9 C8 C7 -162.09(16) . .
N1 C9 C8 C8 -96.66(10) . 6
C3 C4 C9 N1 0.0 . .
C3 C4 C9 C8 -162.26(17) . 6
C3 C4 C9 C8 162.26(17) . .
C3 C4 C5 C6 180.0 . .
C3 C2 C1 N1 0.000(1) . .
C4 C3 C2 C1 0.000(1) . .
C4 C9 C8 O1 166.95(13) . .
C4 C9 C8 C7 34.0(3) . .
C4 C9 C8 C8 99.44(13) . 6
C4 C5 C6 C7 0.0 . .
C2 C3 C4 C9 0.000(1) . .
C2 C3 C4 C5 180.000(1) . .
C9 N1 C1 C2 0.000(1) . .
C9 C4 C5 C6 0.0 . .
C1 N1 C9 C4 0.000(1) . .
C1 N1 C9 C8 -163.54(15) . .
C1 N1 C9 C8 163.54(15) . 6
C10 Al1 O1 Al1 91.91(8) 6 5_556
C10 Al1 O1 Al1 -91.91(8) . 5_556
C10 Al1 O1 C8 -108.12(18) 6 .
C10 Al1 O1 C8 -68.1(2) 6 6
C10 Al1 O1 C8 108.12(18) . 6
C10 Al1 O1 C8 68.1(2) . .
C10 Al1 N1 C9 119.81(7) 6 .
C10 Al1 N1 C9 -119.81(7) . .
C10 Al1 N1 C1 60.19(7) . .
C10 Al1 N1 C1 -60.19(7) 6 .
C5 C4 C9 N1 180.0 . .
C5 C4 C9 C8 17.74(17) . 6
C5 C4 C9 C8 -17.74(17) . .
C6 C7 C8 O1 -158.14(19) . .
C6 C7 C8 C9 -34.6(3) . .
C6 C7 C8 C8 -101.03(18) . 6
C8 O1 C8 C9 -68.7(2) 6 .
C8 O1 C8 C7 57.2(3) 6 .
C8 C9 C8 O1 67.5(2) 6 .
C8 C9 C8 C7 -65.4(2) 6 .
C8 C7 C6 C5 19.92(19) . .
C8 C7 C6 C5 -19.92(19) 6 .
C8 C7 C8 O1 -57.1(3) 6 .
C8 C7 C8 C9 66.4(2) 6 .
